data_2004199
loop_
_publ_author_name
'Laknifli, A.'
'Pierrot, M.'
'Chanon, F.'
'Chanon, M.'

_publ_section_title
;
 Six Substituted Thiazolidine-2-thiones
;
_journal_issue 12
_journal_name_full 'Acta Crystallographica Section C'
_journal_page_first 2661
_journal_page_last 2665
_journal_paper_doi 10.1107/S0108270195007955
_journal_volume 51
_journal_year 1995
_chemical_formula_sum 'C7 H13 N S2'
_chemical_formula_weight 175.32
_space_group_IT_number 14
_symmetry_cell_setting monoclinic
_symmetry_space_group_name_Hall '-P 2ybc'
_symmetry_space_group_name_H-M 'P 1 21/c 1'
_atom_type_scat_source IntTabIV
_cell_angle_alpha 90
_cell_angle_beta 81.54(5)
_cell_angle_gamma 90
_cell_formula_units_Z 4
_cell_length_a 9.351(3)
_cell_length_b 9.098(3)
_cell_length_c 10.838(3)
_cell_measurement_reflns_used 25
_cell_measurement_temperature 293
_cell_measurement_theta_max 16
_cell_measurement_theta_min 14
_cell_volume 912.0(5)
_diffrn_measurement_device 'Enraf-Nonius CAD-4'
_diffrn_measurement_method \w/2\q
_diffrn_radiation_type MoK\a
_diffrn_radiation_wavelength 0.71073
_diffrn_reflns_av_R_equivalents 0.027
_diffrn_reflns_limit_h_max 10
_diffrn_reflns_limit_h_min -10
_diffrn_reflns_limit_k_max 10
_diffrn_reflns_limit_k_min 0
_diffrn_reflns_limit_l_max 12
_diffrn_reflns_limit_l_min 0
_diffrn_reflns_number 2357
_diffrn_reflns_theta_max 24
_diffrn_standards_decay_% 0.018
_diffrn_standards_interval_time 60
_diffrn_standards_number 3
_exptl_absorpt_coefficient_mu 0.494
_exptl_absorpt_correction_type none
_exptl_crystal_colour colourless
_exptl_crystal_density_diffrn 1.277
_exptl_crystal_description prismatic
_exptl_crystal_size_max 0.4
_exptl_crystal_size_mid 0.3
_exptl_crystal_size_min 0.2
_refine_diff_density_max 0.41
_refine_diff_density_min -0.42
_refine_ls_extinction_method none
_refine_ls_goodness_of_fit_obs 0.701
_refine_ls_hydrogen_treatment noref
_refine_ls_number_parameters 91
_refine_ls_number_reflns 1810
_refine_ls_R_factor_obs 0.0352
_refine_ls_shift/esd_max 0.038
_refine_ls_structure_factor_coef F
_refine_ls_weighting_details 'w = 1/[\s^2^(F)/4F^2^ + 0.0016F^2^]'
_refine_ls_weighting_scheme calc
_refine_ls_wR_factor_obs 0.0345
_reflns_number_observed 1810
_reflns_number_total 2121
_reflns_observed_criterion I>3\s(I)
_cod_data_source_file ab1269.cif
_cod_data_source_block 5
_cod_depositor_comments
;
The following automatic conversions were performed:

'_refine_ls_weighting_scheme' value ' w = 1/[\s^2^(F)/4F^2^ +
0.0016F^2^]' was changed to 'calc'. New tag
'_refine_ls_weighting_details' was created. The value of the new tag
was set to 'w = 1/[\s^2^(F)/4F^2^ + 0.0016F^2^]'.

Automatic conversion script
Id: cif_fix_values 3143 2015-03-26 13:38:13Z robertas 
;
_cod_original_cell_volume 912.0(9)
_cod_original_sg_symbol_H-M 'P 21/c'
_cod_database_code 2004199

loop_
_symmetry_equiv_pos_as_xyz
x,y,z
x,1/2-y,1/2+z
-x,-y,-z
-x,1/2+y,1/2-z

loop_
_atom_site_label
_atom_site_fract_x
_atom_site_fract_y
_atom_site_fract_z
_atom_site_B_iso_or_equiv
S2 .81342(7) .41333(8) .11502(6) 4.01(1)
S1 .89914(7) .34950(8) .36219(6) 3.79(1)
N3 1.0741(2) .4540(2) .1834(2) 3.14(4)
C2 .9386(2) .4111(3) .2095(2) 2.86(4)
C4 1.1611(3) .4621(3) .2858(2) 3.01(5)
C5 1.0880(3) .3526(3) .3806(2) 3.83(6)
C41 1.3233(2) .4356(3) .2432(2) 3.15(5)
C411 1.3841(3) .5641(3) .1628(3) 4.20(6)
C412 1.3983(2) .4336(3) .3578(3) 4.86(7)
C413 1.3509(3) .2940(3) .1692(3) 5.30(7)
H3 1.1177 .4808 .0944 4.1
H4 1.1630 .5647 .3235 3.9
H51 1.1323 .2508 .3639 5.0
H52 1.0992 .3850 .4687 5.0
H411 1.4918 .5478 .1339 5.5
H412 1.3317 .5722 .0869 5.5
H413 1.3699 .6588 .2135 5.5
H421 1.5062 .4160 .3316 6.3
H422 1.3830 .5320 .4028 6.3
H423 1.3561 .3513 .4160 6.3
H431 1.4595 .2807 .1428 6.9
H432 1.3111 .2072 .2232 6.9
H433 1.3009 .2989 .0917 6.9

loop_
_geom_angle_atom_site_label_1
_geom_angle_atom_site_label_2
_geom_angle_atom_site_label_3
_geom_angle
_geom_angle_publ_flag
C2 S1 C5 91.50(10) yes
C2 N3 C4 118.3(2) yes
S2 C2 S1 121.40(10) yes
S2 C2 N3 127.3(2) yes
S1 C2 N3 111.3(2) yes
N3 C4 C5 103.5(2) yes
N3 C4 C41 113.3(2) yes
C5 C4 C41 115.2(2) yes
S1 C5 C4 106.6(2) yes
C4 C41 C411 108.7(2) yes
C4 C41 C412 108.1(2) yes
C4 C41 C413 112.1(2) yes
C411 C41 C412 107.5(2) yes
C411 C41 C413 109.3(2) yes
C412 C41 C413 111.1(2) yes

loop_
_geom_bond_atom_site_label_1
_geom_bond_atom_site_label_2
_geom_bond_distance
_geom_bond_publ_flag
S2 C2 1.665(2) yes
S1 C2 1.735(2) yes
S1 C5 1.806(3) yes
N3 C2 1.316(3) yes
N3 C4 1.471(3) yes
C4 C5 1.520(3) yes
C4 C41 1.538(3) yes
C41 C411 1.519(4) yes
C41 C412 1.514(4) yes
C41 C413 1.519(4) yes
